data_4030589
loop_
_publ_author_name
'Wang, Zi-Tian'
'Zhao, Yuan'
'Wang, Zhan-Yong'
'Cheng, Ying'

_publ_section_title
;
 N-Heterocyclic Carbene-Catalyzed Diastereoselective and Enantioselective
 Reaction of 2-Aroylvinylcinnamaldehydes with \a,\b-Unsaturated Imines:
 Complete Control and Switch of Diastereoselectivity by N-Substituents of
 Catalysts.
;
_journal_issue 3
_journal_name_full 'The Journal of organic chemistry'
_journal_page_first 1727
_journal_page_last 1734
_journal_paper_doi 10.1021/jo502668c
_journal_volume 80
_journal_year 2015
_chemical_formula_moiety 'C44 H40 Br N O6 S'
_chemical_formula_sum 'C44 H40 Br N O6 S'
_chemical_formula_weight 790.74
_chemical_name_systematic
; 
 ? 
;
_space_group_crystal_system triclinic
_space_group_IT_number 2
_space_group_name_Hall '-P 1'
_space_group_name_H-M_alt 'P -1'
_symmetry_space_group_name_Hall '-P 1'
_symmetry_space_group_name_H-M 'P -1'
_atom_sites_solution_hydrogens mixed
_atom_sites_solution_primary direct
_atom_sites_solution_secondary difmap
_audit_creation_method SHELXL-2014
_cell_angle_alpha 95.904(9)
_cell_angle_beta 103.415(6)
_cell_angle_gamma 92.267(4)
_cell_formula_units_Z 4
_cell_length_a 13.0210(13)
_cell_length_b 13.5047(14)
_cell_length_c 22.336(2)
_cell_measurement_reflns_used 11810
_cell_measurement_temperature 113(2)
_cell_measurement_theta_max 30.02
_cell_measurement_theta_min 1.66
_cell_volume 3792.1(7)
_computing_cell_refinement CrystalClear
_computing_data_collection 'CrystalClear (Rigaku Inc., 2008)'
_computing_data_reduction CrystalClear
_computing_molecular_graphics 'CrystalStructure 4.0'
_computing_publication_material 'CrystalStructure 4.0 (Rigaku, 2009)'
_computing_structure_refinement 'SHELXL-2014 (Sheldrick, 2014)'
_computing_structure_solution 'SIR2002 (Burla, et al., 2003)'
_diffrn_ambient_temperature 113(2)
_diffrn_detector_area_resol_mean 7.314
_diffrn_measured_fraction_theta_full 0.997
_diffrn_measured_fraction_theta_max 0.984
_diffrn_measurement_device_type 'Rigaku Saturn70 CCD'
_diffrn_measurement_method \w
_diffrn_radiation_type MoK\a
_diffrn_radiation_wavelength 0.71075
_diffrn_reflns_av_R_equivalents 0.0427
_diffrn_reflns_av_unetI/netI 0.0590
_diffrn_reflns_Laue_measured_fraction_full 0.997
_diffrn_reflns_Laue_measured_fraction_max 0.984
_diffrn_reflns_limit_h_max 18
_diffrn_reflns_limit_h_min -18
_diffrn_reflns_limit_k_max 18
_diffrn_reflns_limit_k_min -18
_diffrn_reflns_limit_l_max 31
_diffrn_reflns_limit_l_min -30
_diffrn_reflns_number 51194
_diffrn_reflns_point_group_measured_fraction_full 0.997
_diffrn_reflns_point_group_measured_fraction_max 0.984
_diffrn_reflns_theta_full 25.242
_diffrn_reflns_theta_max 30.038
_diffrn_reflns_theta_min 1.519
_diffrn_standards_decay_% 0
_diffrn_standards_interval_count 0
_diffrn_standards_number 0
_exptl_absorpt_coefficient_mu 1.190
_exptl_absorpt_correction_T_max 0.826
_exptl_absorpt_correction_T_min 0.626
_exptl_absorpt_correction_type multi-scan
_exptl_absorpt_process_details 'Jacobson, R. (1998) Private communication'
_exptl_crystal_colour colorless
_exptl_crystal_density_diffrn 1.385
_exptl_crystal_density_method 'not measured'
_exptl_crystal_description prism
_exptl_crystal_F_000 1640
_exptl_crystal_size_max 0.240
_exptl_crystal_size_mid 0.220
_exptl_crystal_size_min 0.160
_refine_diff_density_max 1.149
_refine_diff_density_min -1.148
_refine_diff_density_rms 0.107
_refine_ls_extinction_coef 0.0115(6)
_refine_ls_extinction_expression Fc^*^=kFc[1+0.001xFc^2^\l^3^/sin(2\q)]^-1/4^
_refine_ls_extinction_method SHELXL
_refine_ls_goodness_of_fit_ref 1.055
_refine_ls_hydrogen_treatment mixed
_refine_ls_matrix_type full
_refine_ls_number_parameters 968
_refine_ls_number_reflns 21845
_refine_ls_number_restraints 0
_refine_ls_restrained_S_all 1.055
_refine_ls_R_factor_all 0.0713
_refine_ls_R_factor_gt 0.0518
_refine_ls_shift/su_max 0.001
_refine_ls_shift/su_mean 0.000
_refine_ls_structure_factor_coef Fsqd
_refine_ls_weighting_details 'w=1/[\s^2^(Fo^2^)+(0.0689P)^2^+0.7179P] where P=(Fo^2^+2Fc^2^)/3'
_refine_ls_weighting_scheme calc
_refine_ls_wR_factor_gt 0.1234
_refine_ls_wR_factor_ref 0.1370
_reflns_Friedel_coverage 0.000
_reflns_number_gt 17128
_reflns_number_total 21845
_reflns_threshold_expression 'I > 2\s(I)'
_cod_data_source_file jo502668c_si_002.cif
_cod_data_source_block shelxl
_cod_depositor_comments 'Adding full bibliography for 4030588--4030589.cif.'
_cod_original_cell_volume 3792.0(7)
_cod_database_code 4030589
_shelx_space_group_comment
; 
The symmetry employed for this shelxl refinement is uniquely defined 
by the following loop, which should always be used as a source of 
symmetry information in preference to the above space-group names. 
They are only intended as comments. 
;
_shelx_estimated_absorpt_t_min 0.763
_shelx_estimated_absorpt_t_max 0.832
_shelxl_version_number 2014-1

loop_
_space_group_symop_operation_xyz
'x, y, z'
'-x, -y, -z'

loop_
_atom_site_label
_atom_site_type_symbol
_atom_site_fract_x
_atom_site_fract_y
_atom_site_fract_z
_atom_site_U_iso_or_equiv
_atom_site_adp_type
_atom_site_occupancy
_atom_site_site_symmetry_order
_atom_site_calc_flag
_atom_site_refinement_flags_posn
_atom_site_refinement_flags_adp
Br1 Br -0.42215(2) 0.13735(2) 0.79698(2) 0.02680(7) Uani 1 1 d . .
Br2 Br 0.92118(2) -0.16855(2) 0.69804(2) 0.02932(7) Uani 1 1 d . .
S1 S 0.26318(4) 0.16692(3) 0.77169(2) 0.01694(10) Uani 1 1 d . .
S2 S 0.26012(4) -0.16007(3) 0.74001(2) 0.01750(10) Uani 1 1 d . .
O1 O 0.30762(12) 0.26698(11) 0.78962(7) 0.0227(3) Uani 1 1 d . .
O2 O 0.31920(11) 0.09671(11) 0.74000(7) 0.0208(3) Uani 1 1 d . .
O3 O -0.06029(12) -0.14557(11) 0.97387(7) 0.0235(3) Uani 1 1 d . .
O4 O -0.03682(13) -0.29305(10) 0.93011(7) 0.0231(3) Uani 1 1 d . .
O5 O 0.21959(12) -0.08699(11) 0.77864(7) 0.0238(3) Uani 1 1 d . .
O6 O 0.20294(12) -0.25460(10) 0.72025(7) 0.0216(3) Uani 1 1 d . .
O7 O 0.57828(12) 0.13960(10) 0.52784(7) 0.0224(3) Uani 1 1 d . .
O8 O 0.55846(13) 0.29038(10) 0.56773(7) 0.0232(3) Uani 1 1 d . .
O9 O 0.3401(2) -0.51114(16) 0.73076(13) 0.0713(8) Uani 1 1 d . .
O10 O 0.1788(2) -0.48782(14) 0.74608(10) 0.0526(6) Uani 1 1 d . .
O11 O 0.77031(18) -0.59686(19) 0.70761(10) 0.0582(6) Uani 1 1 d . .
O12 O 0.69039(17) -0.50993(15) 0.77358(10) 0.0469(5) Uani 1 1 d . .
N1 N 0.25364(13) 0.11709(12) 0.83445(8) 0.0165(3) Uani 1 1 d . .
H1 H 0.2381(19) 0.0527(19) 0.8263(11) 0.020 Uiso 1 1 d . U
N2 N 0.26667(14) -0.10504(12) 0.67869(8) 0.0177(3) Uani 1 1 d . .
H2 H 0.2851(19) -0.0421(19) 0.6888(11) 0.021 Uiso 1 1 d . U
C1 C 0.07018(15) -0.04173(14) 0.91172(9) 0.0162(4) Uani 1 1 d . .
H1A H 0.0460 -0.0170 0.9496 0.019 Uiso 1 1 calc R U
C2 C 0.18327(16) -0.07010(15) 0.93094(9) 0.0181(4) Uani 1 1 d . .
C3 C 0.26830(17) -0.01612(17) 0.97298(10) 0.0224(4) Uani 1 1 d . .
H3 H 0.2601 0.0485 0.9918 0.027 Uiso 1 1 calc R U
C4 C 0.36524(18) -0.05897(19) 0.98665(10) 0.0281(5) Uani 1 1 d . .
H4 H 0.4236 -0.0232 1.0153 0.034 Uiso 1 1 calc R U
C5 C 0.37812(18) -0.15349(19) 0.95902(11) 0.0297(5) Uani 1 1 d . .
H5 H 0.4451 -0.1813 0.9687 0.036 Uiso 1 1 calc R U
C6 C 0.29303(18) -0.20754(17) 0.91708(11) 0.0258(5) Uani 1 1 d . .
H6 H 0.3014 -0.2721 0.8983 0.031 Uiso 1 1 calc R U
C7 C 0.19596(16) -0.16529(15) 0.90336(9) 0.0198(4) Uani 1 1 d . .
C8 C 0.09259(16) -0.20709(14) 0.85946(9) 0.0176(4) Uani 1 1 d . .
H8 H 0.0933 -0.1902 0.8170 0.021 Uiso 1 1 calc R U
C9 C 0.01073(15) -0.14395(14) 0.88373(9) 0.0151(3) Uani 1 1 d . .
H9 H -0.0500 -0.1344 0.8485 0.018 Uiso 1 1 calc R U
C10 C -0.02950(16) -0.19176(14) 0.93306(9) 0.0165(4) Uani 1 1 d . .
C11 C 0.00359(16) -0.35460(14) 0.88758(9) 0.0192(4) Uani 1 1 d . .
C12 C 0.06680(17) -0.31695(15) 0.85543(10) 0.0214(4) Uani 1 1 d . .
H12 H 0.0965 -0.3611 0.8291 0.026 Uiso 1 1 calc R U
C13 C -0.03097(17) -0.46050(15) 0.88771(10) 0.0215(4) Uani 1 1 d . .
C14 C -0.0104(2) -0.53446(17) 0.84536(12) 0.0359(6) Uani 1 1 d . .
H14 H 0.0254 -0.5173 0.8150 0.043 Uiso 1 1 calc R U
C15 C -0.0416(2) -0.63351(18) 0.84673(13) 0.0406(6) Uani 1 1 d . .
H15 H -0.0274 -0.6832 0.8169 0.049 Uiso 1 1 calc R U
C16 C -0.0925(2) -0.66078(16) 0.89057(12) 0.0317(5) Uani 1 1 d . .
H16 H -0.1138 -0.7287 0.8912 0.038 Uiso 1 1 calc R U
C17 C -0.1119(3) -0.5885(2) 0.93318(17) 0.0595(10) Uani 1 1 d . .
H17 H -0.1458 -0.6064 0.9642 0.071 Uiso 1 1 calc R U
C18 C -0.0825(3) -0.48820(19) 0.93162(16) 0.0575(10) Uani 1 1 d . .
H18 H -0.0982 -0.4386 0.9610 0.069 Uiso 1 1 calc R U
C19 C 0.05113(15) 0.03793(14) 0.86526(9) 0.0156(4) Uani 1 1 d . .
H19 H 0.0714 0.0117 0.8264 0.019 Uiso 1 1 calc R U
C20 C 0.11871(16) 0.13188(14) 0.89371(9) 0.0165(4) Uani 1 1 d . .
H20 H 0.0959 0.1704 0.9256 0.020 Uiso 1 1 calc R U
C21 C 0.20671(15) 0.16833(14) 0.87997(9) 0.0162(4) Uani 1 1 d . .
C22 C -0.06541(15) 0.06247(13) 0.84946(9) 0.0155(4) Uani 1 1 d . .
C23 C -0.10982(17) 0.09201(16) 0.79157(9) 0.0218(4) Uani 1 1 d . .
H23 H -0.0674 0.0957 0.7624 0.026 Uiso 1 1 calc R U
C24 C -0.21583(17) 0.11649(17) 0.77522(10) 0.0240(4) Uani 1 1 d . .
H24 H -0.2451 0.1368 0.7357 0.029 Uiso 1 1 calc R U
C25 C -0.27657(16) 0.11033(14) 0.81823(9) 0.0192(4) Uani 1 1 d . .
C26 C -0.23471(17) 0.08354(15) 0.87648(10) 0.0210(4) Uani 1 1 d . .
H26 H -0.2771 0.0817 0.9058 0.025 Uiso 1 1 calc R U
C27 C -0.12939(17) 0.05925(15) 0.89186(10) 0.0205(4) Uani 1 1 d . .
H27 H -0.1005 0.0402 0.9318 0.025 Uiso 1 1 calc R U
C28 C 0.27070(17) 0.25623(15) 0.91814(9) 0.0200(4) Uani 1 1 d . .
C29 C 0.38092(18) 0.25995(16) 0.93186(10) 0.0254(4) Uani 1 1 d . .
H29 H 0.4155 0.2083 0.9138 0.030 Uiso 1 1 calc R U
C30 C 0.4410(2) 0.33820(18) 0.97159(12) 0.0336(5) Uani 1 1 d . .
H30 H 0.5160 0.3394 0.9810 0.040 Uiso 1 1 calc R U
C31 C 0.3909(2) 0.4147(2) 0.99756(13) 0.0433(7) Uani 1 1 d . .
H31 H 0.4315 0.4683 1.0248 0.052 Uiso 1 1 calc R U
C32 C 0.2826(2) 0.4125(2) 0.98367(15) 0.0497(8) Uani 1 1 d . .
H32 H 0.2485 0.4648 1.0014 0.060 Uiso 1 1 calc R U
C33 C 0.2218(2) 0.33438(17) 0.94391(13) 0.0345(6) Uani 1 1 d . .
H33 H 0.1468 0.3344 0.9343 0.041 Uiso 1 1 calc R U
C34 C 0.13410(16) 0.17183(14) 0.72498(9) 0.0183(4) Uani 1 1 d . .
C35 C 0.08499(18) 0.26151(15) 0.72633(10) 0.0234(4) Uani 1 1 d . .
H35 H 0.1198 0.3188 0.7525 0.028 Uiso 1 1 calc R U
C36 C -0.01545(18) 0.26586(16) 0.68893(11) 0.0270(5) Uani 1 1 d . .
H36 H -0.0494 0.3268 0.6900 0.032 Uiso 1 1 calc R U
C37 C -0.06773(18) 0.18324(16) 0.64978(10) 0.0246(4) Uani 1 1 d . .
C38 C -0.01651(17) 0.09395(16) 0.64973(10) 0.0224(4) Uani 1 1 d . .
H38 H -0.0511 0.0367 0.6235 0.027 Uiso 1 1 calc R U
C39 C 0.08327(16) 0.08730(15) 0.68708(9) 0.0199(4) Uani 1 1 d . .
H39 H 0.1166 0.0260 0.6869 0.024 Uiso 1 1 calc R U
C40 C -0.1758(2) 0.1901(2) 0.60848(12) 0.0355(6) Uani 1 1 d . .
H40A H -0.1689 0.2005 0.5668 0.053 Uiso 1 1 calc R U
H40B H -0.2101 0.2461 0.6253 0.053 Uiso 1 1 calc R U
H40C H -0.2186 0.1280 0.6065 0.053 Uiso 1 1 calc R U
C41 C 0.44102(15) 0.04630(14) 0.59045(9) 0.0169(4) Uani 1 1 d . .
H41 H 0.4612 0.0205 0.5515 0.020 Uiso 1 1 calc R U
C42 C 0.32844(16) 0.07806(16) 0.57435(9) 0.0204(4) Uani 1 1 d . .
C43 C 0.23931(18) 0.02633(19) 0.53480(10) 0.0291(5) Uani 1 1 d . .
H43 H 0.2441 -0.0384 0.5149 0.035 Uiso 1 1 calc R U
C44 C 0.1438(2) 0.0710(2) 0.52511(12) 0.0386(6) Uani 1 1 d . .
H44 H 0.0827 0.0366 0.4981 0.046 Uiso 1 1 calc R U
C45 C 0.1358(2) 0.1657(2) 0.55447(13) 0.0407(7) Uani 1 1 d . .
H45 H 0.0693 0.1945 0.5479 0.049 Uiso 1 1 calc R U
C46 C 0.22431(19) 0.2182(2) 0.59317(12) 0.0335(6) Uani 1 1 d . .
H46 H 0.2194 0.2831 0.6127 0.040 Uiso 1 1 calc R U
C47 C 0.32074(17) 0.17344(16) 0.60272(10) 0.0224(4) Uani 1 1 d . .
C48 C 0.42774(17) 0.21528(14) 0.64248(9) 0.0196(4) Uani 1 1 d . .
H48 H 0.4312 0.2040 0.6864 0.024 Uiso 1 1 calc R U
C49 C 0.50506(15) 0.14738(14) 0.61749(9) 0.0158(4) Uani 1 1 d . .
H49 H 0.5653 0.1360 0.6525 0.019 Uiso 1 1 calc R U
C50 C 0.54786(16) 0.19012(14) 0.56735(9) 0.0171(4) Uani 1 1 d . .
C51 C 0.51405(17) 0.35676(15) 0.60592(10) 0.0217(4) Uani 1 1 d . .
C52 C 0.45221(18) 0.32415(15) 0.64021(10) 0.0239(4) Uani 1 1 d . .
H52 H 0.4221 0.3717 0.6644 0.029 Uiso 1 1 calc R U
C53 C 0.54358(18) 0.46098(15) 0.59915(10) 0.0249(4) Uani 1 1 d . .
C54 C 0.6068(2) 0.48254(17) 0.55922(12) 0.0361(6) Uani 1 1 d . .
H54 H 0.6337 0.4297 0.5372 0.043 Uiso 1 1 calc R U
C55 C 0.6312(2) 0.58137(19) 0.55123(14) 0.0421(7) Uani 1 1 d . .
H55 H 0.6741 0.5951 0.5236 0.050 Uiso 1 1 calc R U
C56 C 0.5932(2) 0.65919(17) 0.58329(13) 0.0384(6) Uani 1 1 d . .
H56 H 0.6105 0.7263 0.5782 0.046 Uiso 1 1 calc R U
C57 C 0.5298(2) 0.63845(17) 0.62281(13) 0.0367(6) Uani 1 1 d . .
H57 H 0.5026 0.6917 0.6444 0.044 Uiso 1 1 calc R U
C58 C 0.5053(2) 0.54034(16) 0.63138(12) 0.0318(5) Uani 1 1 d . .
H58 H 0.4625 0.5272 0.6592 0.038 Uiso 1 1 calc R U
C59 C 0.45918(15) -0.03457(14) 0.63624(9) 0.0161(4) Uani 1 1 d . .
H59 H 0.4430 -0.0068 0.6760 0.019 Uiso 1 1 calc R U
C60 C 0.38450(16) -0.12425(14) 0.60893(9) 0.0174(4) Uani 1 1 d . .
H60 H 0.3998 -0.1631 0.5745 0.021 Uiso 1 1 calc R U
C61 C 0.29901(16) -0.15619(14) 0.62710(9) 0.0168(4) Uani 1 1 d . .
C62 C 0.57355(16) -0.06586(13) 0.64995(9) 0.0164(4) Uani 1 1 d . .
C63 C 0.63747(17) -0.06316(15) 0.60776(10) 0.0198(4) Uani 1 1 d . .
H63 H 0.6104 -0.0395 0.5689 0.024 Uiso 1 1 calc R U
C64 C 0.74025(17) -0.09445(15) 0.62143(10) 0.0210(4) Uani 1 1 d . .
H64 H 0.7826 -0.0927 0.5921 0.025 Uiso 1 1 calc R U
C65 C 0.77979(16) -0.12814(15) 0.67844(10) 0.0212(4) Uani 1 1 d . .
C66 C 0.71825(17) -0.13254(16) 0.72139(10) 0.0236(4) Uani 1 1 d . .
H66 H 0.7455 -0.1566 0.7601 0.028 Uiso 1 1 calc R U
C67 C 0.61571(17) -0.10101(15) 0.70664(10) 0.0212(4) Uani 1 1 d . .
H67 H 0.5734 -0.1035 0.7359 0.025 Uiso 1 1 calc R U
C68 C 0.22034(17) -0.23478(15) 0.58886(9) 0.0206(4) Uani 1 1 d . .
C69 C 0.2514(2) -0.31363(17) 0.55328(11) 0.0312(5) Uani 1 1 d . .
H69 H 0.3244 -0.3214 0.5557 0.037 Uiso 1 1 calc R U
C70 C 0.1751(2) -0.3814(2) 0.51393(13) 0.0414(6) Uani 1 1 d . .
H70 H 0.1965 -0.4345 0.4892 0.050 Uiso 1 1 calc R U
C71 C 0.0688(2) -0.3719(2) 0.51064(13) 0.0395(6) Uani 1 1 d . .
H71 H 0.0175 -0.4181 0.4836 0.047 Uiso 1 1 calc R U
C72 C 0.0372(2) -0.29541(19) 0.54646(12) 0.0333(5) Uani 1 1 d . .
H72 H -0.0359 -0.2894 0.5447 0.040 Uiso 1 1 calc R U
C73 C 0.11219(18) -0.22717(17) 0.58512(10) 0.0263(5) Uani 1 1 d . .
H73 H 0.0898 -0.1743 0.6095 0.032 Uiso 1 1 calc R U
C74 C 0.38952(17) -0.18222(15) 0.77913(9) 0.0197(4) Uani 1 1 d . .
C75 C 0.43053(18) -0.27321(16) 0.76516(11) 0.0266(5) Uani 1 1 d . .
H75 H 0.3899 -0.3216 0.7339 0.032 Uiso 1 1 calc R U
C76 C 0.5311(2) -0.29263(19) 0.79725(13) 0.0356(6) Uani 1 1 d . .
H76 H 0.5589 -0.3548 0.7878 0.043 Uiso 1 1 calc R U
C77 C 0.5916(2) -0.2225(2) 0.84293(12) 0.0343(5) Uani 1 1 d . .
C78 C 0.5499(2) -0.1311(2) 0.85527(11) 0.0333(5) Uani 1 1 d . .
H78 H 0.5911 -0.0821 0.8859 0.040 Uiso 1 1 calc R U
C79 C 0.44933(18) -0.10995(17) 0.82371(10) 0.0262(5) Uani 1 1 d . .
H79 H 0.4221 -0.0473 0.8325 0.031 Uiso 1 1 calc R U
C80 C 0.6998(2) -0.2442(3) 0.87874(15) 0.0547(9) Uani 1 1 d . .
H80A H 0.7279 -0.2971 0.8549 0.082 Uiso 1 1 calc R U
H80B H 0.6947 -0.2658 0.9186 0.082 Uiso 1 1 calc R U
H80C H 0.7472 -0.1837 0.8860 0.082 Uiso 1 1 calc R U
C81 C 0.3147(3) -0.4958(2) 0.83416(17) 0.0579(9) Uani 1 1 d . .
H81A H 0.3703 -0.4424 0.8507 0.087 Uiso 1 1 calc R U
H81B H 0.3416 -0.5598 0.8454 0.087 Uiso 1 1 calc R U
H81C H 0.2535 -0.4827 0.8517 0.087 Uiso 1 1 calc R U
C82 C 0.2821(3) -0.49973(19) 0.76533(18) 0.0570(9) Uani 1 1 d . .
C83 C 0.1404(3) -0.4871(2) 0.67851(16) 0.0669(11) Uani 1 1 d . .
H83A H 0.1432 -0.5541 0.6565 0.080 Uiso 1 1 calc R U
H83B H 0.1843 -0.4387 0.6632 0.080 Uiso 1 1 calc R U
C84 C 0.0265(3) -0.4570(2) 0.66805(17) 0.0677(11) Uani 1 1 d . .
H84A H 0.0254 -0.3896 0.6887 0.102 Uiso 1 1 calc R U
H84B H -0.0151 -0.5039 0.6852 0.102 Uiso 1 1 calc R U
H84C H -0.0040 -0.4582 0.6235 0.102 Uiso 1 1 calc R U
C85 C 0.7860(3) -0.4156(3) 0.72131(17) 0.0595(9) Uani 1 1 d . .
H85A H 0.8066 -0.4193 0.6817 0.089 Uiso 1 1 calc R U
H85B H 0.8468 -0.3898 0.7549 0.089 Uiso 1 1 calc R U
H85C H 0.7283 -0.3708 0.7204 0.089 Uiso 1 1 calc R U
C86 C 0.7497(2) -0.5170(2) 0.73185(14) 0.0451(7) Uani 1 1 d . .
C87 C 0.6516(2) -0.6032(2) 0.78950(14) 0.0453(7) Uani 1 1 d . .
H87A H 0.7113 -0.6445 0.8048 0.054 Uiso 1 1 calc R U
H87B H 0.6033 -0.6412 0.7528 0.054 Uiso 1 1 calc R U
C88 C 0.5932(4) -0.5766(3) 0.8398(2) 0.0845(14) Uani 1 1 d . .
H88A H 0.5296 -0.5429 0.8225 0.127 Uiso 1 1 calc R U
H88B H 0.6395 -0.5322 0.8736 0.127 Uiso 1 1 calc R U
H88C H 0.5729 -0.6376 0.8556 0.127 Uiso 1 1 calc R U

loop_
_atom_site_aniso_label
_atom_site_aniso_U_11
_atom_site_aniso_U_22
_atom_site_aniso_U_33
_atom_site_aniso_U_23
_atom_site_aniso_U_13
_atom_site_aniso_U_12
Br1 0.01960(12) 0.03423(13) 0.02753(13) 0.00617(9) 0.00558(9) 0.00684(8)
Br2 0.02219(12) 0.03462(13) 0.03485(14) 0.01101(10) 0.00994(9) 0.00969(9)
S1 0.0188(2) 0.0158(2) 0.0182(2) 0.00053(17) 0.00938(18) -0.00045(16)
S2 0.0209(2) 0.0152(2) 0.0194(2) 0.00138(17) 0.01121(19) 0.00028(17)
O1 0.0252(8) 0.0195(7) 0.0243(8) 0.0009(6) 0.0094(6) -0.0059(6)
O2 0.0221(7) 0.0206(7) 0.0230(7) 0.0005(6) 0.0129(6) 0.0021(5)
O3 0.0323(9) 0.0180(7) 0.0241(8) -0.0016(6) 0.0169(7) -0.0003(6)
O4 0.0346(9) 0.0149(6) 0.0247(8) 0.0009(6) 0.0176(7) 0.0001(6)
O5 0.0320(9) 0.0185(7) 0.0271(8) 0.0008(6) 0.0199(7) 0.0036(6)
O6 0.0233(8) 0.0188(7) 0.0239(8) 0.0022(6) 0.0088(6) -0.0036(5)
O7 0.0311(8) 0.0183(7) 0.0211(7) -0.0011(5) 0.0148(6) 0.0010(6)
O8 0.0355(9) 0.0139(6) 0.0242(8) 0.0019(5) 0.0157(7) 0.0019(6)
O9 0.098(2) 0.0312(11) 0.109(2) -0.0005(12) 0.0797(17) 0.0024(11)
O10 0.0842(17) 0.0262(9) 0.0636(14) 0.0041(9) 0.0509(13) 0.0037(10)
O11 0.0570(14) 0.0716(16) 0.0504(13) 0.0093(11) 0.0170(11) 0.0274(12)
O12 0.0478(12) 0.0398(11) 0.0539(13) 0.0065(9) 0.0122(10) 0.0084(9)
N1 0.0187(8) 0.0149(7) 0.0175(8) -0.0004(6) 0.0085(6) 0.0009(6)
N2 0.0216(9) 0.0143(7) 0.0197(8) 0.0008(6) 0.0101(7) 0.0025(6)
C1 0.0177(9) 0.0165(8) 0.0150(9) 0.0013(7) 0.0057(7) -0.0002(7)
C2 0.0174(9) 0.0226(9) 0.0158(9) 0.0051(7) 0.0058(7) 0.0003(7)
C3 0.0209(10) 0.0282(10) 0.0184(10) 0.0046(8) 0.0048(8) -0.0027(8)
C4 0.0193(11) 0.0436(13) 0.0216(11) 0.0082(9) 0.0041(8) -0.0028(9)
C5 0.0180(11) 0.0439(13) 0.0306(12) 0.0136(10) 0.0082(9) 0.0049(9)
C6 0.0239(11) 0.0290(11) 0.0294(12) 0.0094(9) 0.0132(9) 0.0065(8)
C7 0.0216(10) 0.0213(9) 0.0197(10) 0.0067(7) 0.0096(8) 0.0024(7)
C8 0.0201(10) 0.0180(9) 0.0174(9) 0.0017(7) 0.0096(8) 0.0025(7)
C9 0.0165(9) 0.0160(8) 0.0144(9) 0.0020(7) 0.0066(7) 0.0014(6)
C10 0.0183(9) 0.0146(8) 0.0169(9) 0.0009(7) 0.0054(7) -0.0013(7)
C11 0.0220(10) 0.0151(8) 0.0214(10) -0.0010(7) 0.0078(8) 0.0031(7)
C12 0.0240(11) 0.0176(9) 0.0244(11) -0.0007(8) 0.0104(8) 0.0034(7)
C13 0.0206(10) 0.0157(9) 0.0270(11) 0.0012(8) 0.0040(8) 0.0011(7)
C14 0.0606(18) 0.0186(10) 0.0334(13) -0.0004(9) 0.0232(12) -0.0003(10)
C15 0.0642(19) 0.0185(11) 0.0424(15) -0.0051(10) 0.0236(14) 0.0004(11)
C16 0.0338(13) 0.0163(10) 0.0442(15) 0.0019(9) 0.0091(11) -0.0011(8)
C17 0.091(3) 0.0196(12) 0.088(2) -0.0021(14) 0.066(2) -0.0070(14)
C18 0.092(3) 0.0187(11) 0.081(2) -0.0102(13) 0.070(2) -0.0110(13)
C19 0.0164(9) 0.0156(8) 0.0159(9) 0.0013(7) 0.0062(7) -0.0001(7)
C20 0.0195(9) 0.0162(8) 0.0157(9) 0.0017(7) 0.0081(7) 0.0019(7)
C21 0.0182(9) 0.0152(8) 0.0160(9) 0.0018(7) 0.0057(7) 0.0018(7)
C22 0.0172(9) 0.0141(8) 0.0157(9) 0.0011(7) 0.0054(7) 0.0002(6)
C23 0.0225(10) 0.0278(10) 0.0170(10) 0.0042(8) 0.0079(8) 0.0032(8)
C24 0.0237(11) 0.0311(11) 0.0180(10) 0.0069(8) 0.0043(8) 0.0048(8)
C25 0.0176(10) 0.0187(9) 0.0212(10) 0.0025(7) 0.0043(8) 0.0018(7)
C26 0.0212(10) 0.0221(9) 0.0222(10) 0.0045(8) 0.0091(8) 0.0035(7)
C27 0.0226(10) 0.0230(9) 0.0188(10) 0.0074(8) 0.0086(8) 0.0039(8)
C28 0.0247(11) 0.0182(9) 0.0189(10) 0.0020(7) 0.0096(8) -0.0020(7)
C29 0.0235(11) 0.0218(10) 0.0280(11) 0.0015(8) 0.0019(9) -0.0027(8)
C30 0.0301(13) 0.0318(12) 0.0341(13) 0.0010(10) 0.0011(10) -0.0106(10)
C31 0.0526(18) 0.0370(14) 0.0393(15) -0.0165(11) 0.0224(13) -0.0246(12)
C32 0.0482(17) 0.0341(14) 0.070(2) -0.0286(14) 0.0378(15) -0.0161(12)
C33 0.0291(12) 0.0255(11) 0.0511(16) -0.0128(10) 0.0232(11) -0.0081(9)
C34 0.0214(10) 0.0169(9) 0.0193(10) 0.0024(7) 0.0099(8) 0.0022(7)
C35 0.0263(11) 0.0159(9) 0.0280(11) -0.0002(8) 0.0077(9) 0.0014(7)
C36 0.0284(12) 0.0205(10) 0.0330(12) 0.0061(9) 0.0070(10) 0.0058(8)
C37 0.0259(11) 0.0264(10) 0.0222(11) 0.0072(8) 0.0053(9) -0.0001(8)
C38 0.0256(11) 0.0223(10) 0.0192(10) 0.0001(8) 0.0069(8) -0.0018(8)
C39 0.0235(10) 0.0173(9) 0.0199(10) -0.0008(7) 0.0082(8) 0.0023(7)
C40 0.0292(13) 0.0386(13) 0.0351(14) 0.0083(11) -0.0020(10) 0.0040(10)
C41 0.0182(9) 0.0190(9) 0.0150(9) 0.0026(7) 0.0066(7) 0.0013(7)
C42 0.0186(10) 0.0272(10) 0.0181(10) 0.0078(8) 0.0072(8) 0.0024(8)
C43 0.0232(11) 0.0429(13) 0.0204(11) 0.0107(9) 0.0020(9) -0.0058(9)
C44 0.0198(12) 0.0684(19) 0.0298(13) 0.0235(13) 0.0035(10) -0.0020(11)
C45 0.0201(12) 0.0703(19) 0.0416(15) 0.0347(14) 0.0126(11) 0.0164(12)
C46 0.0298(13) 0.0439(14) 0.0375(13) 0.0223(11) 0.0197(11) 0.0173(10)
C47 0.0245(11) 0.0254(10) 0.0232(10) 0.0112(8) 0.0129(8) 0.0079(8)
C48 0.0254(11) 0.0181(9) 0.0193(10) 0.0035(7) 0.0116(8) 0.0058(7)
C49 0.0191(9) 0.0152(8) 0.0143(9) 0.0025(7) 0.0053(7) 0.0036(7)
C50 0.0193(10) 0.0160(8) 0.0163(9) 0.0026(7) 0.0045(7) 0.0010(7)
C51 0.0292(11) 0.0158(9) 0.0210(10) -0.0009(7) 0.0084(8) 0.0056(8)
C52 0.0314(12) 0.0189(9) 0.0244(11) 0.0009(8) 0.0124(9) 0.0074(8)
C53 0.0314(12) 0.0155(9) 0.0273(11) 0.0022(8) 0.0060(9) 0.0034(8)
C54 0.0536(17) 0.0188(10) 0.0411(14) 0.0012(10) 0.0231(12) 0.0007(10)
C55 0.0538(18) 0.0246(12) 0.0523(17) 0.0091(11) 0.0211(14) -0.0065(11)
C56 0.0465(16) 0.0156(10) 0.0496(16) 0.0063(10) 0.0042(13) -0.0021(9)
C57 0.0437(15) 0.0179(10) 0.0462(16) -0.0012(10) 0.0073(12) 0.0057(9)
C58 0.0397(14) 0.0185(10) 0.0373(13) 0.0008(9) 0.0099(11) 0.0042(9)
C59 0.0194(9) 0.0160(8) 0.0149(9) 0.0011(7) 0.0083(7) 0.0006(7)
C60 0.0216(10) 0.0165(8) 0.0147(9) -0.0006(7) 0.0067(7) 0.0001(7)
C61 0.0209(10) 0.0156(8) 0.0153(9) 0.0006(7) 0.0074(7) 0.0013(7)
C62 0.0197(9) 0.0123(8) 0.0180(9) -0.0003(7) 0.0074(7) -0.0011(7)
C63 0.0231(10) 0.0199(9) 0.0195(10) 0.0048(7) 0.0100(8) 0.0034(7)
C64 0.0237(11) 0.0208(9) 0.0216(10) 0.0025(8) 0.0112(8) 0.0030(8)
C65 0.0181(10) 0.0197(9) 0.0273(11) 0.0046(8) 0.0074(8) 0.0024(7)
C66 0.0255(11) 0.0257(10) 0.0226(11) 0.0082(8) 0.0086(9) 0.0080(8)
C67 0.0217(10) 0.0245(10) 0.0207(10) 0.0060(8) 0.0097(8) 0.0045(8)
C68 0.0240(10) 0.0194(9) 0.0184(10) 0.0025(7) 0.0053(8) -0.0021(7)
C69 0.0336(13) 0.0248(11) 0.0354(13) -0.0050(9) 0.0135(10) -0.0042(9)
C70 0.0506(17) 0.0301(13) 0.0403(15) -0.0108(11) 0.0121(13) -0.0064(11)
C71 0.0407(16) 0.0362(13) 0.0358(14) 0.0030(11) 0.0008(11) -0.0161(11)
C72 0.0263(12) 0.0366(13) 0.0341(13) 0.0099(10) 0.0006(10) -0.0079(10)
C73 0.0247(11) 0.0281(11) 0.0259(11) 0.0066(9) 0.0044(9) -0.0010(8)
C74 0.0235(10) 0.0188(9) 0.0191(10) 0.0039(7) 0.0093(8) -0.0005(7)
C75 0.0283(12) 0.0198(10) 0.0313(12) 0.0032(8) 0.0063(9) 0.0021(8)
C76 0.0300(13) 0.0313(12) 0.0485(16) 0.0161(11) 0.0093(11) 0.0088(10)
C77 0.0258(12) 0.0485(15) 0.0303(13) 0.0177(11) 0.0045(10) 0.0000(10)
C78 0.0300(13) 0.0493(15) 0.0189(11) -0.0003(10) 0.0063(9) -0.0098(11)
C79 0.0287(12) 0.0294(11) 0.0219(11) -0.0023(8) 0.0119(9) -0.0033(9)
C80 0.0339(16) 0.082(2) 0.0470(18) 0.0314(17) -0.0023(13) 0.0007(15)
C81 0.066(2) 0.0290(14) 0.087(3) -0.0046(15) 0.0400(19) 0.0033(13)
C82 0.084(2) 0.0166(11) 0.090(2) 0.0001(13) 0.062(2) 0.0005(13)
C83 0.126(3) 0.0273(14) 0.066(2) -0.0022(14) 0.064(2) -0.0036(17)
C84 0.113(3) 0.0310(15) 0.069(2) 0.0056(15) 0.044(2) -0.0054(18)
C85 0.049(2) 0.054(2) 0.070(2) 0.0191(17) -0.0009(17) 0.0049(15)
C86 0.0382(16) 0.0511(17) 0.0432(16) 0.0096(13) 0.0002(12) 0.0138(13)
C87 0.0491(18) 0.0383(15) 0.0468(17) 0.0037(12) 0.0079(14) 0.0068(12)
C88 0.115(4) 0.057(2) 0.102(3) 0.007(2) 0.067(3) 0.012(2)

loop_
_atom_type_symbol
_atom_type_description
_atom_type_scat_dispersion_real
_atom_type_scat_dispersion_imag
_atom_type_scat_source
C C 0.0033 0.0016 'International Tables Vol C Tables 4.2.6.8 and 6.1.1.4'
H H 0.0000 0.0000 'International Tables Vol C Tables 4.2.6.8 and 6.1.1.4'
N N 0.0061 0.0033 'International Tables Vol C Tables 4.2.6.8 and 6.1.1.4'
O O 0.0106 0.0060 'International Tables Vol C Tables 4.2.6.8 and 6.1.1.4'
S S 0.1246 0.1234 'International Tables Vol C Tables 4.2.6.8 and 6.1.1.4'
Br Br -0.2901 2.4595 'International Tables Vol C Tables 4.2.6.8 and 6.1.1.4'

loop_
_geom_angle_atom_site_label_1
_geom_angle_atom_site_label_2
_geom_angle_atom_site_label_3
_geom_angle
O1 S1 O2 118.82(9)
O1 S1 N1 108.42(9)
O2 S1 N1 104.63(9)
O1 S1 C34 107.84(9)
O2 S1 C34 108.51(9)
N1 S1 C34 108.20(9)
O6 S2 O5 118.88(9)
O6 S2 N2 108.82(9)
O5 S2 N2 104.52(9)
O6 S2 C74 107.54(9)
O5 S2 C74 108.27(10)
N2 S2 C74 108.44(9)
C10 O4 C11 122.32(15)
C50 O8 C51 122.42(16)
C82 O10 C83 114.9(3)
C86 O12 C87 116.1(2)
C21 N1 S1 121.16(13)
C61 N2 S2 121.65(13)
C2 C1 C9 101.90(15)
C2 C1 C19 115.09(15)
C9 C1 C19 112.50(15)
C3 C2 C7 120.35(19)
C3 C2 C1 128.08(18)
C7 C2 C1 111.49(17)
C4 C3 C2 118.6(2)
C3 C4 C5 121.1(2)
C4 C5 C6 120.3(2)
C7 C6 C5 118.9(2)
C6 C7 C2 120.8(2)
C6 C7 C8 129.38(19)
C2 C7 C8 109.86(17)
C12 C8 C7 117.00(17)
C12 C8 C9 112.73(16)
C7 C8 C9 101.97(15)
C10 C9 C8 111.84(15)
C10 C9 C1 109.81(15)
C8 C9 C1 105.64(15)
O3 C10 O4 117.12(17)
O3 C10 C9 123.87(17)
O4 C10 C9 118.92(16)
C12 C11 O4 121.15(17)
C12 C11 C13 128.44(18)
O4 C11 C13 110.37(17)
C11 C12 C8 122.00(18)
C14 C13 C18 118.1(2)
C14 C13 C11 121.3(2)
C18 C13 C11 120.56(19)
C13 C14 C15 120.7(2)
C16 C15 C14 121.0(2)
C17 C16 C15 118.8(2)
C16 C17 C18 120.7(3)
C13 C18 C17 120.7(2)
C20 C19 C22 109.03(15)
C20 C19 C1 109.28(15)
C22 C19 C1 110.98(15)
C21 C20 C19 128.71(17)
C20 C21 N1 122.48(17)
C20 C21 C28 121.22(17)
N1 C21 C28 115.63(16)
C23 C22 C27 117.94(19)
C23 C22 C19 119.53(17)
C27 C22 C19 122.50(17)
C22 C23 C24 121.64(19)
C25 C24 C23 118.33(19)
C26 C25 C24 121.67(19)
C26 C25 Br1 118.46(15)
C24 C25 Br1 119.86(16)
C25 C26 C27 119.19(19)
C26 C27 C22 121.19(19)
C29 C28 C33 118.4(2)
C29 C28 C21 120.82(18)
C33 C28 C21 120.68(19)
C30 C29 C28 120.9(2)
C29 C30 C31 119.9(2)
C32 C31 C30 119.6(2)
C31 C32 C33 120.9(2)
C32 C33 C28 120.2(2)
C39 C34 C35 120.8(2)
C39 C34 S1 120.20(15)
C35 C34 S1 118.97(16)
C36 C35 C34 119.0(2)
C35 C36 C37 121.6(2)
C36 C37 C38 118.0(2)
C36 C37 C40 120.8(2)
C38 C37 C40 121.1(2)
C39 C38 C37 121.5(2)
C38 C39 C34 119.00(19)
C42 C41 C49 101.97(15)
C42 C41 C59 114.16(16)
C49 C41 C59 113.24(16)
C47 C42 C43 120.0(2)
C47 C42 C41 111.51(18)
C43 C42 C41 128.4(2)
C44 C43 C42 118.8(2)
C43 C44 C45 121.0(2)
C46 C45 C44 120.5(2)
C45 C46 C47 118.5(2)
C42 C47 C46 121.1(2)
C42 C47 C48 110.55(18)
C46 C47 C48 128.4(2)
C52 C48 C47 114.92(18)
C52 C48 C49 113.16(17)
C47 C48 C49 102.43(16)
C50 C49 C48 112.99(15)
C50 C49 C41 109.46(15)
C48 C49 C41 106.15(16)
O7 C50 O8 116.99(17)
O7 C50 C49 123.56(17)
O8 C50 C49 119.36(16)
C52 C51 O8 121.46(18)
C52 C51 C53 128.13(19)
O8 C51 C53 110.37(18)
C51 C52 C48 122.72(18)
C54 C53 C58 118.6(2)
C54 C53 C51 120.87(19)
C58 C53 C51 120.5(2)
C53 C54 C55 120.6(2)
C56 C55 C54 120.4(3)
C57 C56 C55 119.4(2)
C56 C57 C58 120.7(2)
C57 C58 C53 120.3(2)
C60 C59 C62 109.65(15)
C60 C59 C41 108.93(16)
C62 C59 C41 112.18(15)
C61 C60 C59 128.10(17)
C60 C61 N2 121.99(17)
C60 C61 C68 122.32(18)
N2 C61 C68 114.77(17)
C63 C62 C67 117.94(19)
C63 C62 C59 123.14(18)
C67 C62 C59 118.91(17)
C64 C63 C62 121.38(19)
C65 C64 C63 119.07(19)
C64 C65 C66 121.15(19)
C64 C65 Br2 119.26(16)
C66 C65 Br2 119.59(16)
C65 C66 C67 118.7(2)
C66 C67 C62 121.72(19)
C69 C68 C73 118.4(2)
C69 C68 C61 121.33(19)
C73 C68 C61 120.21(19)
C68 C69 C70 120.0(2)
C71 C70 C69 120.6(2)
C72 C71 C70 120.0(2)
C71 C72 C73 119.8(2)
C72 C73 C68 121.2(2)
C79 C74 C75 120.6(2)
C79 C74 S2 120.18(17)
C75 C74 S2 119.19(16)
C76 C75 C74 119.6(2)
C75 C76 C77 120.9(2)
C76 C77 C78 118.5(2)
C76 C77 C80 121.0(3)
C78 C77 C80 120.4(3)
C79 C78 C77 121.5(2)
C74 C79 C78 118.8(2)
O9 C82 O10 123.3(4)
O9 C82 C81 125.4(4)
O10 C82 C81 111.3(3)
O10 C83 C84 106.1(3)
O11 C86 O12 123.1(3)
O11 C86 C85 126.8(3)
O12 C86 C85 110.1(3)
O12 C87 C88 106.6(3)

loop_
_geom_bond_atom_site_label_1
_geom_bond_atom_site_label_2
_geom_bond_distance
Br1 C25 1.904(2)
Br2 C65 1.906(2)
S1 O1 1.4285(15)
S1 O2 1.4452(14)
S1 N1 1.6436(17)
S1 C34 1.768(2)
S2 O6 1.4266(14)
S2 O5 1.4402(14)
S2 N2 1.6413(17)
S2 C74 1.761(2)
O3 C10 1.205(2)
O4 C10 1.361(2)
O4 C11 1.405(2)
O7 C50 1.209(2)
O8 C50 1.354(2)
O8 C51 1.407(2)
O9 C82 1.202(3)
O10 C82 1.335(5)
O10 C83 1.477(4)
O11 C86 1.224(4)
O12 C86 1.340(4)
O12 C87 1.447(4)
N1 C21 1.436(2)
N2 C61 1.438(2)
C1 C2 1.512(3)
C1 C9 1.552(3)
C1 C19 1.558(3)
C2 C3 1.397(3)
C2 C7 1.400(3)
C3 C4 1.392(3)
C4 C5 1.393(4)
C5 C6 1.397(3)
C6 C7 1.389(3)
C7 C8 1.518(3)
C8 C12 1.497(3)
C8 C9 1.550(3)
C9 C10 1.514(3)
C11 C12 1.330(3)
C11 C13 1.483(3)
C13 C14 1.381(3)
C13 C18 1.383(3)
C14 C15 1.388(3)
C15 C16 1.375(4)
C16 C17 1.365(4)
C17 C18 1.398(4)
C19 C20 1.508(3)
C19 C22 1.534(3)
C20 C21 1.341(3)
C21 C28 1.488(3)
C22 C23 1.394(3)
C22 C27 1.402(3)
C23 C24 1.405(3)
C24 C25 1.385(3)
C25 C26 1.380(3)
C26 C27 1.395(3)
C28 C29 1.394(3)
C28 C33 1.396(3)
C29 C30 1.391(3)
C30 C31 1.391(4)
C31 C32 1.370(4)
C32 C33 1.394(3)
C34 C39 1.393(3)
C34 C35 1.393(3)
C35 C36 1.386(3)
C36 C37 1.391(3)
C37 C38 1.401(3)
C37 C40 1.505(3)
C38 C39 1.383(3)
C41 C42 1.516(3)
C41 C49 1.559(3)
C41 C59 1.560(3)
C42 C47 1.394(3)
C42 C43 1.396(3)
C43 C44 1.386(4)
C44 C45 1.394(4)
C45 C46 1.387(4)
C46 C47 1.396(3)
C47 C48 1.520(3)
C48 C52 1.500(3)
C48 C49 1.547(3)
C49 C50 1.515(3)
C51 C52 1.325(3)
C51 C53 1.476(3)
C53 C54 1.391(3)
C53 C58 1.402(3)
C54 C55 1.398(3)
C55 C56 1.383(4)
C56 C57 1.382(4)
C57 C58 1.393(3)
C59 C60 1.505(3)
C59 C62 1.535(3)
C60 C61 1.341(3)
C61 C68 1.492(3)
C62 C63 1.397(3)
C62 C67 1.397(3)
C63 C64 1.394(3)
C64 C65 1.388(3)
C65 C66 1.389(3)
C66 C67 1.394(3)
C68 C69 1.392(3)
C68 C73 1.400(3)
C69 C70 1.398(3)
C70 C71 1.380(4)
C71 C72 1.376(4)
C72 C73 1.387(3)
C74 C79 1.390(3)
C74 C75 1.394(3)
C75 C76 1.389(3)
C76 C77 1.389(4)
C77 C78 1.396(4)
C77 C80 1.506(4)
C78 C79 1.391(3)
C81 C82 1.492(5)
C83 C84 1.526(5)
C85 C86 1.491(4)
C87 C88 1.517(5)

loop_
_geom_hbond_atom_site_label_D
_geom_hbond_atom_site_label_H
_geom_hbond_atom_site_label_A
_geom_hbond_distance_DH
_geom_hbond_distance_HA
_geom_hbond_distance_DA
_geom_hbond_angle_DHA
_geom_hbond_site_symmetry_A
N1 H1 O5 0.88(2) 2.04(2) 2.879(2) 159(2) .
N2 H2 O2 0.87(3) 2.07(2) 2.901(2) 161(2) .
C20 H20 O3 0.95 2.45 3.210(2) 137.2 2_557
C52 H52 O9 0.95 2.50 3.445(3) 176.8 1_565
C60 H60 O7 0.95 2.42 3.190(2) 138.1 2_656
C75 H75 O9 0.95 2.61 3.328(3) 133.1 .
C81 H81B O1 0.98 2.51 3.246(3) 132.2 1_545
C83 H83B O6 0.99 2.65 3.200(3) 115.2 .
